data_4331956
loop_
_publ_author_name
'Chen, Wanzhi'
'Liu, Fenghui'
'Xu, Duanjun'
'Matsumoto, Kazuko'
'Kishi, Shinobu'
'Kato, Masako'

_publ_section_title
;
 Luminescent Amidate-Bridged One-Dimensional
 Platinum(II)&#x2212;Thallium(I) Coordination Polymers Assembled via
 Metallophilic Attraction
;
_journal_issue 14
_journal_name_full 'Inorganic Chemistry'
_journal_page_first 5552
_journal_page_last 5560
_journal_paper_doi 10.1021/ic051932c
_journal_volume 45
_journal_year 2006
_chemical_formula_sum 'C48 H108 N13 O12 Pt3 Tl'
_chemical_formula_weight 1849.11
_chemical_name_systematic
; 
 ? 
;
_space_group_IT_number 14
_symmetry_cell_setting monoclinic
_symmetry_space_group_name_Hall '-P 2yn'
_symmetry_space_group_name_H-M 'P 1 21/n 1'
_atom_sites_solution_hydrogens geom
_atom_sites_solution_primary direct
_atom_sites_solution_secondary difmap
_audit_creation_method SHELXL-97
_cell_angle_alpha 90.00
_cell_angle_beta 99.651(9)
_cell_angle_gamma 90.00
_cell_formula_units_Z 4
_cell_length_a 16.269(8)
_cell_length_b 26.346(12)
_cell_length_c 16.353(8)
_cell_measurement_temperature 153(2)
_cell_volume 6910(6)
_computing_cell_refinement 'Bruker SMART'
_computing_data_collection 'Bruker SMART'
_computing_data_reduction 'Bruker SAINT'
_computing_molecular_graphics 'Bruker SHELXTL'
_computing_publication_material 'Bruker SHELXTL'
_computing_structure_refinement 'SHELXL-97 (Sheldrick, 1997)'
_computing_structure_solution 'SHELXS-97 (Sheldrick, 1990)'
_diffrn_ambient_temperature 153(2)
_diffrn_measured_fraction_theta_full 0.998
_diffrn_measured_fraction_theta_max 0.998
_diffrn_measurement_device_type 'CCD area detector'
_diffrn_measurement_method 'phi and omega scans'
_diffrn_radiation_monochromator graphite
_diffrn_radiation_source 'fine-focus sealed tube'
_diffrn_radiation_type MoK\a
_diffrn_radiation_wavelength 0.71073
_diffrn_reflns_av_R_equivalents 0.0595
_diffrn_reflns_av_sigmaI/netI 0.0628
_diffrn_reflns_limit_h_max 19
_diffrn_reflns_limit_h_min -20
_diffrn_reflns_limit_k_max 31
_diffrn_reflns_limit_k_min -32
_diffrn_reflns_limit_l_max 20
_diffrn_reflns_limit_l_min -10
_diffrn_reflns_number 37779
_diffrn_reflns_theta_full 26.00
_diffrn_reflns_theta_max 26.00
_diffrn_reflns_theta_min 1.48
_exptl_absorpt_coefficient_mu 8.438
_exptl_absorpt_correction_T_max 0.4858
_exptl_absorpt_correction_T_min 0.2970
_exptl_absorpt_correction_type multi-scan
_exptl_absorpt_process_details sadabs
_exptl_crystal_colour colorless
_exptl_crystal_density_diffrn 1.777
_exptl_crystal_density_method 'not measured'
_exptl_crystal_description prism
_exptl_crystal_F_000 3592
_exptl_crystal_size_max 0.19
_exptl_crystal_size_mid 0.16
_exptl_crystal_size_min 0.10
_refine_diff_density_max 2.447
_refine_diff_density_min -2.244
_refine_diff_density_rms 0.253
_refine_ls_extinction_method none
_refine_ls_goodness_of_fit_ref 1.293
_refine_ls_hydrogen_treatment constr
_refine_ls_matrix_type full
_refine_ls_number_parameters 661
_refine_ls_number_reflns 13542
_refine_ls_number_restraints 491
_refine_ls_restrained_S_all 1.271
_refine_ls_R_factor_all 0.1032
_refine_ls_R_factor_gt 0.0816
_refine_ls_shift/su_max 0.000
_refine_ls_shift/su_mean 0.000
_refine_ls_structure_factor_coef Fsqd
_refine_ls_weighting_details 'calc w=1/[\s^2^(Fo^2^)+(0.0000P)^2^+283.2955P] where P=(Fo^2^+2Fc^2^)/3'
_refine_ls_weighting_scheme calc
_refine_ls_wR_factor_gt 0.1756
_refine_ls_wR_factor_ref 0.1822
_reflns_number_gt 10523
_reflns_number_total 13542
_reflns_threshold_expression >2sigma(I)
_cod_data_source_file ic051932csup1.cif
_cod_data_source_block pttlnom
_cod_depositor_comments
;
The following automatic conversions were performed:

'_symmetry_cell_setting' value 'Monoclinic' changed to 'monoclinic'
according to /home/saulius/struct/CIF-dictionaries/cif_core.dic
dictionary named 'cif_core.dic' version 2.4.2 from 2011-04-26.

Automatic conversion script
Id: cif_fix_values 1891 2012-01-12 08:04:46Z andrius 
;
_cod_original_sg_symbol_H-M P2(1)/n
_cod_database_code 4331956

loop_
_symmetry_equiv_pos_as_xyz
'x, y, z'
'-x+1/2, y+1/2, -z+1/2'
'-x, -y, -z'
'x-1/2, -y-1/2, z-1/2'

loop_
_atom_site_label
_atom_site_type_symbol
_atom_site_fract_x
_atom_site_fract_y
_atom_site_fract_z
_atom_site_U_iso_or_equiv
_atom_site_adp_type
_atom_site_occupancy
_atom_site_symmetry_multiplicity
_atom_site_calc_flag
_atom_site_refinement_flags
_atom_site_disorder_assembly
_atom_site_disorder_group
Pt1 Pt 0.11833(4) 0.31133(3) 0.81761(4) 0.03328(17) Uani 1 1 d . K .
Pt2 Pt 0.21477(4) 0.46180(2) 0.70015(4) 0.03311(17) Uani 1 1 d . G .
Pt3 Pt 0.27585(5) 0.66974(3) 0.70840(4) 0.03518(18) Uani 1 1 d . N .
Tl1 Tl 0.20588(5) 0.56929(3) 0.65671(5) 0.03791(18) Uani 1 1 d . . .
N1 N 0.0031(10) 0.2956(6) 0.8401(10) 0.042(4) Uani 1 1 d . . .
H1 H -0.0162 0.3167 0.8741 0.051 Uiso 1 1 calc R . .
N2 N 0.1487(10) 0.3349(6) 0.9356(9) 0.040(4) Uani 1 1 d . . .
H2 H 0.1213 0.3203 0.9713 0.048 Uiso 1 1 calc R . .
N3 N 0.0900(9) 0.2882(6) 0.6980(9) 0.037(4) Uani 1 1 d . . .
H3D H 0.0893 0.2533 0.6955 0.044 Uiso 1 1 calc R A 1
H3E H 0.0380 0.2999 0.6748 0.044 Uiso 1 1 calc R A 1
N4 N 0.2320(9) 0.3275(6) 0.7827(10) 0.037(4) Uani 1 1 d . . .
H4D H 0.2485 0.3597 0.7998 0.045 Uiso 1 1 calc R B 1
H4E H 0.2716 0.3050 0.8079 0.045 Uiso 1 1 calc R B 1
N5 N 0.3381(11) 0.4671(6) 0.7510(10) 0.048(4) Uani 1 1 d . . .
H5 H 0.3586 0.4452 0.7898 0.057 Uiso 1 1 calc R . .
N6 N 0.2511(10) 0.4524(6) 0.5917(10) 0.045(4) Uani 1 1 d . G .
H6 H 0.3028 0.4416 0.5962 0.054 Uiso 1 1 calc R . .
N7 N 0.0896(9) 0.4552(6) 0.6571(9) 0.036(3) Uani 1 1 d . . .
H7A H 0.0746 0.4745 0.6100 0.044 Uiso 1 1 calc R C 1
H7B H 0.0756 0.4220 0.6446 0.044 Uiso 1 1 calc R C 1
N8 N 0.1734(11) 0.4726(6) 0.8124(10) 0.046(4) Uani 1 1 d . . .
H8E H 0.1908 0.4457 0.8471 0.056 Uiso 1 1 calc R D 1
H8D H 0.1970 0.5017 0.8371 0.056 Uiso 1 1 calc R D 1
N9 N 0.3046(10) 0.6422(6) 0.8253(9) 0.041(4) Uani 1 1 d . . .
H9 H 0.3486 0.6552 0.8570 0.049 Uiso 1 1 calc R . .
N10 N 0.1623(12) 0.6882(6) 0.7318(10) 0.051(5) Uani 1 1 d . . .
H10 H 0.1449 0.6698 0.7705 0.061 Uiso 1 1 calc R . .
N11 N 0.3903(12) 0.6494(6) 0.6777(11) 0.051(4) Uani 1 1 d . . .
H11A H 0.4318 0.6612 0.7185 0.061 Uiso 1 1 calc R E 1
H11B H 0.3938 0.6146 0.6776 0.061 Uiso 1 1 calc R E 1
N12 N 0.2554(9) 0.6979(5) 0.5911(10) 0.034(4) Uani 1 1 d . . .
H12A H 0.2128 0.6801 0.5594 0.041 Uiso 1 1 calc R F 1
H12B H 0.2396 0.7314 0.5921 0.041 Uiso 1 1 calc R F 1
N13 N 0.4315(11) 0.1504(7) 0.0470(11) 0.057(5) Uani 1 1 d D . .
O1 O -0.0251(9) 0.2230(5) 0.7696(9) 0.052(4) Uani 1 1 d U . .
O2 O 0.2474(9) 0.3939(5) 0.9273(8) 0.049(4) Uani 1 1 d U . .
O3 O 0.2036(8) 0.5820(5) 0.8210(7) 0.039(3) Uani 1 1 d U . .
O4 O 0.3651(8) 0.5407(5) 0.6881(9) 0.050(4) Uani 1 1 d U . .
O5 O 0.142(2) 0.4817(11) 0.501(2) 0.037(7) Uani 0.50 1 d PU G 1
O6 O 0.1281(8) 0.7573(5) 0.6519(9) 0.045(3) Uani 1 1 d U . .
O7 O 0.5007(13) 0.1324(8) 0.0689(14) 0.110(8) Uani 1 1 d DU H .
O8 O 0.409(5) 0.1927(15) 0.064(4) 0.11(2) Uani 0.50 1 d PDU H 1
O9 O 0.384(4) 0.143(3) -0.018(4) 0.13(3) Uani 0.50 1 d PDU H 1
O10 O -0.0136(10) 0.8232(7) 0.3723(11) 0.072(5) Uani 1 1 d U . .
H1OE H 0.0356 0.8143 0.3936 0.108 Uiso 1 1 d R . .
H10F H -0.0113 0.8537 0.3554 0.108 Uiso 1 1 d R . .
O11 O 1.0126(10) 0.5519(6) 0.5840(11) 0.074(5) Uani 1 1 d U . .
H11E H 0.9634 0.5545 0.5948 0.111 Uiso 1 1 d R . .
H11F H 1.0167 0.5722 0.5445 0.111 Uiso 1 1 d R . .
O12 O 0.108(3) 0.881(2) 0.616(3) 0.128(18) Uani 0.50 1 d PU I 1
O5' O 0.137(2) 0.445(3) 0.498(3) 0.13(2) Uani 0.50 1 d PU G 2
O8' O 0.417(5) 0.1811(18) 0.098(2) 0.080(17) Uani 0.50 1 d PDU H 2
O9' O 0.389(4) 0.126(3) -0.007(3) 0.10(3) Uani 0.50 1 d PDU H 2
O12' O 0.079(2) 0.8405(17) 0.542(2) 0.085(12) Uani 0.50 1 d PU J 2
C1 C -0.0465(12) 0.2591(8) 0.8121(11) 0.038(4) Uani 1 1 d U . .
C2 C -0.1397(13) 0.2604(7) 0.8217(11) 0.052(6) Uani 1 1 d DU . .
C3 C -0.1668(15) 0.2077(8) 0.8402(17) 0.072(4) Uani 1 1 d DU . .
H3A H -0.2269 0.2075 0.8413 0.108 Uiso 1 1 d R . .
H3B H -0.1366 0.1967 0.8942 0.108 Uiso 1 1 d R . .
H3C H -0.1547 0.1844 0.7970 0.108 Uiso 1 1 d R . .
C4 C -0.1551(15) 0.2948(10) 0.8918(15) 0.072(4) Uani 1 1 d DU . .
H4A H -0.1324 0.3286 0.8843 0.108 Uiso 1 1 d R . .
H4B H -0.1276 0.2805 0.9447 0.108 Uiso 1 1 d R . .
H4C H -0.2152 0.2974 0.8919 0.108 Uiso 1 1 d R . .
C5 C -0.1868(14) 0.2772(10) 0.7391(13) 0.072(4) Uani 1 1 d DU . .
H5A H -0.1831 0.2509 0.6975 0.108 Uiso 1 1 d R . .
H5B H -0.1626 0.3088 0.7224 0.108 Uiso 1 1 d R . .
H5C H -0.2454 0.2828 0.7437 0.108 Uiso 1 1 d R . .
C6 C 0.2043(12) 0.3693(7) 0.9670(12) 0.039(4) Uani 1 1 d U . .
C7 C 0.2153(15) 0.3817(8) 1.0607(13) 0.056(6) Uani 1 1 d DU . .
C8 C 0.3022(18) 0.3647(15) 1.0999(18) 0.120(8) Uani 1 1 d DU . .
H8A H 0.3438 0.3825 1.0736 0.180 Uiso 1 1 d R . .
H8B H 0.3076 0.3280 1.0923 0.180 Uiso 1 1 d R . .
H8C H 0.3113 0.3726 1.1593 0.180 Uiso 1 1 d R . .
C9 C 0.221(2) 0.4377(10) 1.0762(19) 0.120(8) Uani 1 1 d DU . .
H9A H 0.1655 0.4516 1.0769 0.180 Uiso 1 1 d R . .
H9B H 0.2457 0.4543 1.0322 0.180 Uiso 1 1 d R . .
H9C H 0.2567 0.4440 1.1299 0.180 Uiso 1 1 d R . .
C10 C 0.156(2) 0.3547(14) 1.1069(18) 0.120(8) Uani 1 1 d DU . .
H10A H 0.1731 0.3603 1.1665 0.180 Uiso 1 1 d R . .
H10B H 0.1568 0.3183 1.0950 0.180 Uiso 1 1 d R . .
H10C H 0.0993 0.3678 1.0895 0.180 Uiso 1 1 d R . .
C11 C 0.156(2) 0.3093(17) 0.650(2) 0.040(3) Uani 0.50 1 d PU K 1
H11 H 0.1305 0.3424 0.6293 0.048 Uiso 0.50 1 calc PR K 1
C12 C 0.225(2) 0.3238(17) 0.692(3) 0.040(3) Uani 0.50 1 d PU K 1
H12 H 0.2142 0.3608 0.6821 0.048 Uiso 0.50 1 calc PR K 1
C13 C 0.3017(14) 0.3232(8) 0.6581(15) 0.057(6) Uani 1 1 d U . .
H13A H 0.3368 0.2941 0.6806 0.069 Uiso 1 1 calc R K 1
H13B H 0.3335 0.3549 0.6732 0.069 Uiso 1 1 calc R K 1
C14 C 0.279(3) 0.319(2) 0.564(3) 0.058(7) Uani 0.50 1 d PU K 1
H14A H 0.2809 0.3540 0.5427 0.070 Uiso 0.50 1 calc PR K 1
H14B H 0.3269 0.3010 0.5460 0.070 Uiso 0.50 1 calc PR K 1
C15 C 0.214(3) 0.299(2) 0.520(3) 0.058(7) Uani 0.50 1 d PU K 1
H15A H 0.2325 0.2709 0.4872 0.070 Uiso 0.50 1 calc PR K 1
H15B H 0.1876 0.3249 0.4804 0.070 Uiso 0.50 1 calc PR K 1
C16 C 0.1477(12) 0.2782(8) 0.5666(11) 0.041(4) Uani 1 1 d U . .
H16A H 0.1570 0.2416 0.5785 0.049 Uiso 1 1 calc R K 1
H16B H 0.0915 0.2826 0.5334 0.049 Uiso 1 1 calc R K 1
C17 C 0.3879(11) 0.5013(7) 0.7289(10) 0.032(4) Uani 1 1 d U . .
C18 C 0.4826(13) 0.4937(8) 0.7588(15) 0.056(6) Uani 1 1 d DU . .
C19 C 0.5290(19) 0.5425(11) 0.768(3) 0.148(10) Uani 1 1 d DU . .
H19A H 0.5220 0.5586 0.8201 0.222 Uiso 1 1 d R . .
H19B H 0.5071 0.5649 0.7214 0.222 Uiso 1 1 d R . .
H19C H 0.5883 0.5362 0.7677 0.222 Uiso 1 1 d R . .
C20 C 0.506(2) 0.4615(16) 0.834(2) 0.148(10) Uani 1 1 d DU . .
H20A H 0.5525 0.4773 0.8715 0.222 Uiso 1 1 d R . .
H20B H 0.5227 0.4278 0.8178 0.222 Uiso 1 1 d R . .
H20C H 0.4580 0.4583 0.8631 0.222 Uiso 1 1 d R . .
C21 C 0.512(2) 0.4642(16) 0.691(2) 0.148(10) Uani 1 1 d DU . .
H21A H 0.4944 0.4813 0.6377 0.222 Uiso 1 1 d R . .
H21B H 0.4887 0.4299 0.6888 0.222 Uiso 1 1 d R . .
H21C H 0.5733 0.4622 0.7023 0.222 Uiso 1 1 d R . .
C22 C 0.2155(14) 0.4585(9) 0.5160(13) 0.053(5) Uani 1 1 d U . .
C23 C 0.2629(12) 0.4609(8) 0.4418(12) 0.053(6) Uani 1 1 d DU G .
C24 C 0.2720(18) 0.5160(9) 0.4209(16) 0.079(5) Uani 1 1 d DU . .
H24A H 0.2960 0.5188 0.3700 0.119 Uiso 1 1 d R G .
H24B H 0.3087 0.5329 0.4665 0.119 Uiso 1 1 d R . .
H24C H 0.2171 0.5324 0.4125 0.119 Uiso 1 1 d R . .
C25 C 0.3498(14) 0.4388(11) 0.4615(16) 0.079(5) Uani 1 1 d DU . .
H25A H 0.3462 0.4029 0.4764 0.119 Uiso 1 1 d R G .
H25B H 0.3822 0.4573 0.5081 0.119 Uiso 1 1 d R . .
H25C H 0.3773 0.4418 0.4128 0.119 Uiso 1 1 d R . .
C26 C 0.2160(17) 0.4321(11) 0.3700(14) 0.079(5) Uani 1 1 d DU . .
H26A H 0.1593 0.4456 0.3562 0.119 Uiso 1 1 d R G .
H26B H 0.2135 0.3961 0.3849 0.119 Uiso 1 1 d R . .
H26C H 0.2444 0.4355 0.3220 0.119 Uiso 1 1 d R . .
C27 C 0.048(2) 0.4733(16) 0.723(2) 0.035(9) Uani 0.50 1 d PU L 1
H27 H 0.0383 0.5097 0.7070 0.042 Uiso 0.50 1 calc PR L 1
C28 C 0.072(2) 0.4772(17) 0.801(3) 0.040(3) Uani 0.50 1 d PU L 1
H28 H 0.0705 0.5151 0.8025 0.048 Uiso 0.50 1 calc PR L 1
C29 C 0.0417(15) 0.4699(10) 0.8739(15) 0.061(6) Uani 1 1 d U . .
H29A H 0.0561 0.4996 0.9106 0.074 Uiso 1 1 calc R L 1
H29B H 0.0684 0.4396 0.9027 0.074 Uiso 1 1 calc R L 1
C30 C -0.0478(19) 0.4631(14) 0.859(2) 0.100(11) Uani 1 1 d U L .
H30A H -0.0602 0.4281 0.8748 0.120 Uiso 1 1 calc R M 1
H30B H -0.0724 0.4866 0.8951 0.120 Uiso 1 1 calc R M 1
C31 C -0.085(2) 0.4706(17) 0.782(3) 0.040(3) Uani 0.50 1 d PU L 1
H31A H -0.0939 0.5076 0.7748 0.048 Uiso 0.50 1 calc PR L 1
H31B H -0.1414 0.4550 0.7768 0.048 Uiso 0.50 1 calc PR L 1
C32 C -0.0465(13) 0.4517(10) 0.7073(15) 0.058(6) Uani 1 1 d U . .
H32A H -0.0781 0.4649 0.6546 0.069 Uiso 1 1 calc R L 1
H32B H -0.0466 0.4141 0.7050 0.069 Uiso 1 1 calc R L 1
C33 C 0.2638(13) 0.6066(8) 0.8585(11) 0.044(5) Uani 1 1 d U . .
C34 C 0.2953(13) 0.5928(7) 0.9504(13) 0.049(5) Uani 1 1 d DU . .
C35 C 0.350(2) 0.6319(10) 0.9984(17) 0.097(6) Uani 1 1 d DU . .
H35A H 0.3165 0.6608 1.0107 0.145 Uiso 1 1 d R . .
H35B H 0.3918 0.6435 0.9654 0.145 Uiso 1 1 d R . .
H35C H 0.3789 0.6170 1.0503 0.145 Uiso 1 1 d R . .
C36 C 0.2190(16) 0.5829(12) 0.9889(16) 0.097(6) Uani 1 1 d DU . .
H36A H 0.2360 0.5699 1.0453 0.145 Uiso 1 1 d R . .
H36B H 0.1836 0.5578 0.9557 0.145 Uiso 1 1 d R . .
H36C H 0.1878 0.6146 0.9908 0.145 Uiso 1 1 d R . .
C37 C 0.343(2) 0.5438(9) 0.9540(18) 0.097(6) Uani 1 1 d DU . .
H37A H 0.3957 0.5493 0.9329 0.145 Uiso 1 1 d R . .
H37B H 0.3100 0.5182 0.9199 0.145 Uiso 1 1 d R . .
H37C H 0.3560 0.5320 1.0116 0.145 Uiso 1 1 d R . .
C38 C 0.1093(16) 0.7237(9) 0.6980(14) 0.058(6) Uani 1 1 d U . .
C39 C 0.0188(14) 0.7205(10) 0.7133(16) 0.074(8) Uani 1 1 d DU . .
C40 C -0.027(2) 0.6813(16) 0.657(2) 0.144(10) Uani 1 1 d DU . .
H40A H -0.0032 0.6478 0.6730 0.216 Uiso 1 1 d R . .
H40B H -0.0213 0.6886 0.5997 0.216 Uiso 1 1 d R . .
H40C H -0.0860 0.6816 0.6625 0.216 Uiso 1 1 d R . .
C41 C 0.012(2) 0.7150(17) 0.8033(18) 0.144(10) Uani 1 1 d DU . .
H41A H -0.0456 0.7223 0.8107 0.216 Uiso 1 1 d R . .
H41B H 0.0499 0.7388 0.8366 0.216 Uiso 1 1 d R . .
H41C H 0.0263 0.6802 0.8213 0.216 Uiso 1 1 d R . .
C42 C -0.022(2) 0.7711(13) 0.691(2) 0.144(10) Uani 1 1 d DU . .
H42A H -0.0026 0.7849 0.6423 0.216 Uiso 1 1 d R . .
H42B H -0.0084 0.7946 0.7378 0.216 Uiso 1 1 d R . .
H42C H -0.0830 0.7665 0.6787 0.216 Uiso 1 1 d R . .
C43 C 0.406(2) 0.6685(17) 0.597(2) 0.040(3) Uani 0.50 1 d PU N 1
H43 H 0.4430 0.6982 0.6144 0.048 Uiso 0.50 1 calc PR N 1
C44 C 0.4557(15) 0.6400(9) 0.5515(13) 0.056(6) Uani 1 1 d U . .
H44A H 0.4306 0.6060 0.5406 0.067 Uiso 1 1 calc R N 1
H44B H 0.5116 0.6355 0.5855 0.067 Uiso 1 1 calc R N 1
C45 C 0.466(2) 0.6640(17) 0.470(3) 0.040(3) Uani 0.50 1 d PU N 1
H45A H 0.5133 0.6879 0.4802 0.048 Uiso 0.50 1 calc PR N 1
H45B H 0.4806 0.6369 0.4330 0.048 Uiso 0.50 1 calc PR N 1
C46 C 0.392(3) 0.692(2) 0.425(3) 0.057(15) Uani 0.50 1 d PU N 1
H46A H 0.4108 0.7265 0.4137 0.069 Uiso 0.50 1 calc PR N 1
H46B H 0.3759 0.6752 0.3701 0.069 Uiso 0.50 1 calc PR N 1
C47 C 0.3156(14) 0.6979(9) 0.4586(12) 0.051(6) Uani 1 1 d U . .
H47A H 0.2753 0.6715 0.4348 0.061 Uiso 1 1 calc R N 1
H47B H 0.2908 0.7314 0.4420 0.061 Uiso 1 1 calc R N 1
C48 C 0.330(3) 0.6938(17) 0.555(3) 0.040(3) Uani 0.50 1 d PU N 1
H48 H 0.3498 0.7294 0.5663 0.048 Uiso 0.50 1 calc PR N 1
C11' C 0.170(2) 0.2812(17) 0.661(2) 0.040(3) Uani 0.50 1 d PU K 2
H11' H 0.1816 0.2445 0.6739 0.048 Uiso 0.50 1 calc PR K 2
C12' C 0.236(2) 0.3005(17) 0.702(3) 0.040(3) Uani 0.50 1 d PU K 2
H12' H 0.2656 0.2688 0.7240 0.048 Uiso 0.50 1 calc PR K 2
C14' C 0.307(3) 0.289(2) 0.580(3) 0.058(7) Uani 0.50 1 d PU K 2
H14C H 0.3383 0.3074 0.5424 0.070 Uiso 0.50 1 calc PR K 2
H14D H 0.3394 0.2579 0.5988 0.070 Uiso 0.50 1 calc PR K 2
C15' C 0.234(3) 0.275(2) 0.537(3) 0.058(7) Uani 0.50 1 d PU K 2
H15C H 0.2401 0.2385 0.5219 0.070 Uiso 0.50 1 calc PR K 2
H15D H 0.2270 0.2937 0.4838 0.070 Uiso 0.50 1 calc PR K 2
C27' C 0.043(4) 0.4412(19) 0.728(3) 0.068(16) Uani 0.50 1 d PU L 2
H27' H 0.0465 0.4034 0.7310 0.082 Uiso 0.50 1 calc PR L 2
C28' C 0.096(2) 0.4571(17) 0.800(3) 0.040(3) Uani 0.50 1 d PU L 2
H28' H 0.1098 0.4218 0.8204 0.048 Uiso 0.50 1 calc PR L 2
C31' C -0.095(2) 0.4383(17) 0.787(2) 0.040(3) Uani 0.50 1 d PU L 2
H31C H -0.1531 0.4513 0.7760 0.048 Uiso 0.50 1 calc PR L 2
H31D H -0.0968 0.4012 0.7956 0.048 Uiso 0.50 1 calc PR L 2
C43' C 0.370(2) 0.6475(17) 0.583(2) 0.040(3) Uani 0.50 1 d PU N 2
H43' H 0.3442 0.6131 0.5734 0.048 Uiso 0.50 1 calc PR N 2
C45' C 0.440(3) 0.6432(17) 0.456(3) 0.040(3) Uani 0.50 1 d PU N 2
H45C H 0.4904 0.6592 0.4402 0.048 Uiso 0.50 1 calc PR N 2
H45D H 0.4389 0.6078 0.4353 0.048 Uiso 0.50 1 calc PR N 2
C46' C 0.382(4) 0.6640(19) 0.418(4) 0.056(15) Uani 0.50 1 d PU N 2
H46C H 0.3492 0.6374 0.3844 0.067 Uiso 0.50 1 calc PR N 2
H46D H 0.4043 0.6865 0.3783 0.067 Uiso 0.50 1 calc PR N 2
C48' C 0.315(3) 0.6750(16) 0.543(3) 0.040(3) Uani 0.50 1 d PU N 2
H48' H 0.2778 0.6461 0.5212 0.048 Uiso 0.50 1 calc PR N 2

loop_
_atom_site_aniso_label
_atom_site_aniso_U_11
_atom_site_aniso_U_22
_atom_site_aniso_U_33
_atom_site_aniso_U_23
_atom_site_aniso_U_13
_atom_site_aniso_U_12
Pt1 0.0360(4) 0.0323(4) 0.0342(4) 0.0036(3) 0.0136(3) 0.0044(3)
Pt2 0.0366(4) 0.0249(3) 0.0368(4) 0.0013(3) 0.0032(3) 0.0024(3)
Pt3 0.0494(4) 0.0262(3) 0.0327(4) -0.0012(3) 0.0148(3) -0.0045(3)
Tl1 0.0405(4) 0.0270(3) 0.0450(4) 0.0025(3) 0.0036(3) -0.0012(3)
N1 0.035(9) 0.049(10) 0.046(10) -0.012(8) 0.016(7) 0.003(8)
N2 0.047(10) 0.054(10) 0.023(8) 0.011(7) 0.014(7) -0.001(8)
N3 0.028(8) 0.047(9) 0.036(9) 0.008(7) 0.007(6) -0.002(7)
N4 0.023(7) 0.037(8) 0.055(10) -0.009(7) 0.013(7) 0.003(6)
N5 0.057(11) 0.033(9) 0.043(10) 0.004(7) -0.020(8) 0.000(8)
N6 0.035(9) 0.049(10) 0.049(10) 0.004(8) -0.001(8) 0.008(8)
N7 0.038(9) 0.036(8) 0.039(9) 0.003(7) 0.019(7) 0.006(7)
N8 0.072(12) 0.022(8) 0.048(10) 0.006(7) 0.021(9) -0.001(8)
N9 0.054(10) 0.035(8) 0.032(9) 0.007(7) 0.007(7) -0.007(8)
N10 0.082(13) 0.038(9) 0.041(10) -0.023(8) 0.037(9) -0.014(9)
N11 0.070(13) 0.038(9) 0.046(10) 0.008(8) 0.014(9) 0.012(9)
N12 0.029(8) 0.023(7) 0.058(10) -0.009(7) 0.027(7) -0.010(6)
N13 0.064(14) 0.052(12) 0.053(13) 0.000(10) 0.003(11) -0.005(10)
O1 0.056(9) 0.050(9) 0.058(9) -0.004(7) 0.032(7) -0.002(7)
O2 0.063(10) 0.046(8) 0.041(8) 0.014(6) 0.018(7) -0.017(7)
O3 0.050(8) 0.035(7) 0.033(7) -0.002(5) 0.010(6) -0.030(6)
O4 0.043(8) 0.035(7) 0.073(10) 0.006(7) 0.009(7) 0.008(6)
O5 0.029(15) 0.052(16) 0.031(15) 0.000(13) 0.002(11) 0.019(14)
O6 0.039(8) 0.038(7) 0.061(9) 0.002(7) 0.013(7) -0.004(6)
O7 0.097(16) 0.083(14) 0.128(19) 0.034(13) -0.050(14) 0.003(12)
O8 0.06(3) 0.16(5) 0.11(5) -0.06(4) 0.03(4) -0.01(3)
O9 0.06(3) 0.13(5) 0.17(6) -0.07(4) -0.08(3) 0.04(3)
O10 0.060(10) 0.074(12) 0.083(12) -0.002(9) 0.014(9) 0.019(9)
O11 0.056(10) 0.071(11) 0.087(13) 0.018(9) -0.012(9) 0.019(9)
O12 0.10(3) 0.14(4) 0.14(4) -0.06(3) 0.00(3) 0.01(3)
O5' 0.015(17) 0.30(7) 0.07(3) -0.06(4) 0.004(16) 0.04(4)
O8' 0.09(3) 0.13(4) 0.03(2) -0.01(2) 0.03(2) 0.01(3)
O9' 0.13(5) 0.11(5) 0.06(3) -0.06(3) -0.01(3) 0.02(3)
O12' 0.05(2) 0.14(3) 0.06(2) 0.04(2) -0.002(16) 0.02(2)
C1 0.036(10) 0.049(11) 0.036(10) 0.005(9) 0.026(8) 0.008(9)
C2 0.066(14) 0.058(13) 0.037(11) 0.012(10) 0.026(10) 0.011(11)
C3 0.050(8) 0.089(11) 0.082(11) -0.008(9) 0.029(8) -0.007(8)
C4 0.050(8) 0.089(11) 0.082(11) -0.008(9) 0.029(8) -0.007(8)
C5 0.050(8) 0.089(11) 0.082(11) -0.008(9) 0.029(8) -0.007(8)
C6 0.050(12) 0.027(9) 0.037(10) 0.002(8) 0.004(9) -0.003(8)
C7 0.090(18) 0.041(12) 0.037(12) 0.005(9) 0.010(11) 0.001(12)
C8 0.16(2) 0.142(19) 0.058(11) -0.014(12) 0.015(12) -0.022(16)
C9 0.16(2) 0.142(19) 0.058(11) -0.014(12) 0.015(12) -0.022(16)
C10 0.16(2) 0.142(19) 0.058(11) -0.014(12) 0.015(12) -0.022(16)
C11 0.028(6) 0.049(9) 0.047(6) 0.000(6) 0.017(4) 0.005(5)
C12 0.028(6) 0.049(9) 0.047(6) 0.000(6) 0.017(4) 0.005(5)
C13 0.059(14) 0.043(12) 0.077(16) 0.016(11) 0.031(12) 0.004(10)
C14 0.049(16) 0.07(2) 0.058(15) 0.003(15) 0.018(12) 0.015(13)
C15 0.049(16) 0.07(2) 0.058(15) 0.003(15) 0.018(12) 0.015(13)
C16 0.034(10) 0.054(12) 0.038(11) -0.003(9) 0.015(8) -0.001(9)
C17 0.036(10) 0.034(10) 0.027(9) -0.010(8) 0.008(7) -0.001(8)
C18 0.033(11) 0.053(13) 0.076(16) -0.003(12) -0.012(11) 0.009(10)
C19 0.053(11) 0.17(2) 0.21(3) 0.02(2) -0.006(14) 0.016(14)
C20 0.053(11) 0.17(2) 0.21(3) 0.02(2) -0.006(14) 0.016(14)
C21 0.053(11) 0.17(2) 0.21(3) 0.02(2) -0.006(14) 0.016(14)
C22 0.055(14) 0.063(14) 0.043(12) -0.012(11) 0.014(10) -0.005(11)
C23 0.045(12) 0.077(16) 0.039(12) 0.003(11) 0.011(9) 0.013(11)
C24 0.093(12) 0.091(12) 0.054(9) -0.007(8) 0.013(8) 0.015(10)
C25 0.093(12) 0.091(12) 0.054(9) -0.007(8) 0.013(8) 0.015(10)
C26 0.093(12) 0.091(12) 0.054(9) -0.007(8) 0.013(8) 0.015(10)
C27 0.029(19) 0.04(2) 0.04(2) 0.022(18) 0.006(15) 0.007(16)
C28 0.028(6) 0.049(9) 0.047(6) 0.000(6) 0.017(4) 0.005(5)
C29 0.067(16) 0.065(15) 0.058(15) 0.014(12) 0.026(12) 0.016(12)
C30 0.09(2) 0.13(3) 0.10(2) -0.01(2) 0.07(2) -0.02(2)
C31 0.028(6) 0.049(9) 0.047(6) 0.000(6) 0.017(4) 0.005(5)
C32 0.032(11) 0.073(16) 0.072(16) 0.015(12) 0.021(10) 0.006(11)
C33 0.058(13) 0.048(12) 0.031(10) 0.003(9) 0.021(9) 0.032(10)
C34 0.070(15) 0.037(11) 0.044(12) -0.003(9) 0.016(11) -0.005(10)
C35 0.136(16) 0.083(12) 0.060(10) -0.001(9) -0.015(10) 0.002(11)
C36 0.136(16) 0.083(12) 0.060(10) -0.001(9) -0.015(10) 0.002(11)
C37 0.136(16) 0.083(12) 0.060(10) -0.001(9) -0.015(10) 0.002(11)
C38 0.081(17) 0.050(14) 0.045(13) -0.019(11) 0.016(12) 0.004(13)
C39 0.043(14) 0.088(19) 0.10(2) -0.019(16) 0.057(14) 0.001(13)
C40 0.096(15) 0.20(3) 0.16(2) -0.042(18) 0.086(15) -0.026(16)
C41 0.096(15) 0.20(3) 0.16(2) -0.042(18) 0.086(15) -0.026(16)
C42 0.096(15) 0.20(3) 0.16(2) -0.042(18) 0.086(15) -0.026(16)
C43 0.028(6) 0.049(9) 0.047(6) 0.000(6) 0.017(4) 0.005(5)
C44 0.064(15) 0.056(13) 0.049(13) 0.003(11) 0.015(11) -0.019(11)
C45 0.028(6) 0.049(9) 0.047(6) 0.000(6) 0.017(4) 0.005(5)
C46 0.05(3) 0.08(4) 0.04(3) 0.03(3) 0.01(2) 0.00(3)
C47 0.067(14) 0.060(13) 0.034(11) 0.004(10) 0.032(10) -0.013(11)
C48 0.028(6) 0.049(9) 0.047(6) 0.000(6) 0.017(4) 0.005(5)
C11' 0.028(6) 0.049(9) 0.047(6) 0.000(6) 0.017(4) 0.005(5)
C12' 0.028(6) 0.049(9) 0.047(6) 0.000(6) 0.017(4) 0.005(5)
C14' 0.049(16) 0.07(2) 0.058(15) 0.003(15) 0.018(12) 0.015(13)
C15' 0.049(16) 0.07(2) 0.058(15) 0.003(15) 0.018(12) 0.015(13)
C27' 0.14(5) 0.03(2) 0.05(3) 0.00(2) 0.05(3) 0.01(3)
C28' 0.028(6) 0.049(9) 0.047(6) 0.000(6) 0.017(4) 0.005(5)
C31' 0.028(6) 0.049(9) 0.047(6) 0.000(6) 0.017(4) 0.005(5)
C43' 0.028(6) 0.049(9) 0.047(6) 0.000(6) 0.017(4) 0.005(5)
C45' 0.028(6) 0.049(9) 0.047(6) 0.000(6) 0.017(4) 0.005(5)
C46' 0.08(4) 0.04(3) 0.06(3) 0.01(3) 0.05(3) 0.00(3)
C48' 0.028(6) 0.049(9) 0.047(6) 0.000(6) 0.017(4) 0.005(5)

loop_
_atom_type_symbol
_atom_type_description
_atom_type_scat_dispersion_real
_atom_type_scat_dispersion_imag
_atom_type_scat_source
C C 0.0033 0.0016 'International Tables Vol C Tables 4.2.6.8 and 6.1.1.4'
H H 0.0000 0.0000 'International Tables Vol C Tables 4.2.6.8 and 6.1.1.4'
N N 0.0061 0.0033 'International Tables Vol C Tables 4.2.6.8 and 6.1.1.4'
O O 0.0106 0.0060 'International Tables Vol C Tables 4.2.6.8 and 6.1.1.4'
Pt Pt -1.7033 8.3905 'International Tables Vol C Tables 4.2.6.8 and 6.1.1.4'
Tl Tl -2.8358 9.6688 'International Tables Vol C Tables 4.2.6.8 and 6.1.1.4'

loop_
_geom_angle_atom_site_label_1
_geom_angle_atom_site_label_2
_geom_angle_atom_site_label_3
_geom_angle
N2 Pt1 N1 88.5(6)
N2 Pt1 N3 178.8(6)
N1 Pt1 N3 92.7(6)
N2 Pt1 N4 96.6(6)
N1 Pt1 N4 174.6(6)
N3 Pt1 N4 82.3(6)
N6 Pt2 N5 87.3(7)
N6 Pt2 N7 96.3(6)
N5 Pt2 N7 176.1(7)
N6 Pt2 N8 178.3(7)
N5 Pt2 N8 94.2(7)
N7 Pt2 N8 82.2(6)
N6 Pt2 Tl1 85.0(5)
N5 Pt2 Tl1 92.2(4)
N7 Pt2 Tl1 89.6(4)
N8 Pt2 Tl1 94.2(4)
N10 Pt3 N9 88.9(7)
N10 Pt3 N12 94.7(6)
N9 Pt3 N12 176.2(6)
N10 Pt3 N11 176.9(7)
N9 Pt3 N11 93.5(7)
N12 Pt3 N11 83.0(6)
N10 Pt3 Tl1 87.0(4)
N9 Pt3 Tl1 88.0(4)
N12 Pt3 Tl1 93.6(4)
N11 Pt3 Tl1 91.0(5)
O4 Tl1 O3 91.1(4)
O4 Tl1 Pt2 70.8(3)
O3 Tl1 Pt2 83.5(3)
O4 Tl1 Pt3 83.3(3)
O3 Tl1 Pt3 70.9(2)
Pt2 Tl1 Pt3 143.18(4)
C1 N1 Pt1 129.4(13)
C1 N1 H1 115.3
Pt1 N1 H1 115.3
C6 N2 Pt1 128.8(13)
C6 N2 H2 115.6
Pt1 N2 H2 115.6
C11 N3 C11' 29.6(18)
C11 N3 Pt1 108.7(17)
C11' N3 Pt1 110.1(17)
C11 N3 H3D 109.9
C11' N3 H3D 82.4
Pt1 N3 H3D 109.9
C11 N3 H3E 109.9
C11' N3 H3E 131.3
Pt1 N3 H3E 109.9
H3D N3 H3E 108.3
C12 N4 C12' 25.2(19)
C12 N4 Pt1 110.1(17)
C12' N4 Pt1 108.4(17)
C12 N4 H4D 109.6
C12' N4 H4D 130.2
Pt1 N4 H4D 109.6
C12 N4 H4E 109.6
C12' N4 H4E 87.6
Pt1 N4 H4E 109.6
H4D N4 H4E 108.2
C17 N5 Pt2 123.2(13)
C17 N5 H5 118.4
Pt2 N5 H5 118.4
C22 N6 Pt2 133.9(15)
C22 N6 H6 113.0
Pt2 N6 H6 113.0
C27 N7 C27' 33.1(19)
C27 N7 Pt2 106.2(17)
C27' N7 Pt2 110(2)
C27 N7 H7A 110.5
C27' N7 H7A 132.3
Pt2 N7 H7A 110.5
C27 N7 H7B 110.5
C27' N7 H7B 78.8
Pt2 N7 H7B 110.5
H7A N7 H7B 108.7
C28' N8 C28 22(2)
C28' N8 Pt2 106(2)
C28 N8 Pt2 112.3(17)
C28' N8 H8E 92.5
C28 N8 H8E 109.2
Pt2 N8 H8E 109.2
C28' N8 H8D 130.2
C28 N8 H8D 109.2
Pt2 N8 H8D 109.2
H8E N8 H8D 107.9
C33 N9 Pt3 126.3(14)
C33 N9 H9 116.8
Pt3 N9 H9 116.8
C38 N10 Pt3 130.1(16)
C38 N10 H10 114.9
Pt3 N10 H10 114.9
C43 N11 C43' 31.3(19)
C43 N11 Pt3 115.2(17)
C43' N11 Pt3 101.6(17)
C43 N11 H11A 108.5
C43' N11 H11A 138.9
Pt3 N11 H11A 108.5
C43 N11 H11B 108.5
C43' N11 H11B 88.1
Pt3 N11 H11B 108.5
H11A N11 H11B 107.5
C48 N12 C48' 22(2)
C48 N12 Pt3 110(2)
C48' N12 Pt3 109.8(19)
C48 N12 H12A 109.6
C48' N12 H12A 89.6
Pt3 N12 H12A 109.6
C48 N12 H12B 109.6
C48' N12 H12B 127.5
Pt3 N12 H12B 109.6
H12A N12 H12B 108.1
O8' N13 O9' 135(6)
O8' N13 O8 30(4)
O9' N13 O8 120(5)
O8' N13 O7 109(4)
O9' N13 O7 113(4)
O8 N13 O7 126(4)
O8' N13 O9 123(5)
O9' N13 O9 23(7)
O8 N13 O9 100(5)
O7 N13 O9 128(4)
C33 O3 Tl1 114.3(11)
C17 O4 Tl1 121.8(12)
H1OE O10 H10F 107.7
H11E O11 H11F 107.7
O1 C1 N1 123.0(17)
O1 C1 C2 115.9(18)
N1 C1 C2 120.8(16)
C5 C2 C3 109(2)
C5 C2 C4 112.4(19)
C3 C2 C4 108.0(18)
C5 C2 C1 106.0(15)
C3 C2 C1 109.0(17)
C4 C2 C1 112.3(18)
C2 C3 H3A 109.6
C2 C3 H3B 109.5
H3A C3 H3B 109.5
C2 C3 H3C 109.4
H3A C3 H3C 109.5
H3B C3 H3C 109.5
C2 C4 H4A 109.5
C2 C4 H4B 109.3
H4A C4 H4B 109.5
C2 C4 H4C 109.6
H4A C4 H4C 109.5
H4B C4 H4C 109.5
C2 C5 H5A 109.6
C2 C5 H5B 109.4
H5A C5 H5B 109.5
C2 C5 H5C 109.4
H5A C5 H5C 109.5
H5B C5 H5C 109.5
O2 C6 N2 125.1(18)
O2 C6 C7 115.8(17)
N2 C6 C7 119.1(17)
C9 C7 C10 114(3)
C9 C7 C8 101(3)
C10 C7 C8 106(2)
C9 C7 C6 111.6(18)
C10 C7 C6 115(2)
C8 C7 C6 107.5(19)
C7 C8 H8A 109.6
C7 C8 H8B 109.5
H8A C8 H8B 109.5
C7 C8 H8C 109.3
H8A C8 H8C 109.5
H8B C8 H8C 109.5
C7 C9 H9A 109.5
C7 C9 H9B 109.7
H9A C9 H9B 109.5
C7 C9 H9C 109.3
H9A C9 H9C 109.5
H9B C9 H9C 109.5
C7 C10 H10A 109.2
C7 C10 H10B 109.4
H10A C10 H10B 109.5
C7 C10 H10C 109.8
H10A C10 H10C 109.5
H10B C10 H10C 109.5
C12 C11 N3 117(3)
C12 C11 C16 125(3)
N3 C11 C16 107(3)
C12 C11 H11 101.4
N3 C11 H11 101.4
C16 C11 H11 101.4
C11 C12 C13 121(4)
C11 C12 N4 119(3)
C13 C12 N4 118(3)
C11 C12 H12 94.9
C13 C12 H12 94.9
N4 C12 H12 94.9
C12 C13 C12' 25.3(19)
C12 C13 C14 108(3)
C12' C13 C14 112(3)
C12 C13 C14' 119(3)
C12' C13 C14' 107(3)
C14 C13 C14' 35(2)
C12 C13 H13A 110.0
C12' C13 H13A 85.7
C14 C13 H13A 110.0
C14' C13 H13A 75.5
C12 C13 H13B 110.0
C12' C13 H13B 126.7
C14 C13 H13B 110.0
C14' C13 H13B 126.0
H13A C13 H13B 108.4
C15 C14 C13 129(4)
C15 C14 H14A 105.1
C13 C14 H14A 105.1
C15 C14 H14B 105.1
C13 C14 H14B 105.1
H14A C14 H14B 105.9
C14 C15 C16 117(4)
C14 C15 H15A 108.0
C16 C15 H15A 108.0
C14 C15 H15B 108.0
C16 C15 H15B 108.0
H15A C15 H15B 107.2
C15 C16 C11' 114(3)
C15 C16 C15' 28(2)
C11' C16 C15' 104(3)
C15 C16 C11 106(3)
C11' C16 C11 29.4(18)
C15' C16 C11 111(3)
C15 C16 H16A 110.5
C11' C16 H16A 81.4
C15' C16 H16A 83.5
C11 C16 H16A 110.5
C15 C16 H16B 110.5
C11' C16 H16B 126.4
C15' C16 H16B 128.9
C11 C16 H16B 110.5
H16A C16 H16B 108.7
O4 C17 N5 125.3(17)
O4 C17 C18 117.6(17)
N5 C17 C18 117.1(17)
C19 C18 C20 111(3)
C19 C18 C21 108(3)
C20 C18 C21 104(3)
C19 C18 C17 112.4(19)
C20 C18 C17 116(2)
C21 C18 C17 105.1(19)
C18 C19 H19A 109.3
C18 C19 H19B 109.4
H19A C19 H19B 109.5
C18 C19 H19C 109.7
H19A C19 H19C 109.5
H19B C19 H19C 109.5
C18 C20 H20A 109.6
C18 C20 H20B 109.3
H20A C20 H20B 109.5
C18 C20 H20C 109.5
H20A C20 H20C 109.5
H20B C20 H20C 109.5
C18 C21 H21A 109.6
C18 C21 H21B 109.5
H21A C21 H21B 109.5
C18 C21 H21C 109.3
H21A C21 H21C 109.5
H21B C21 H21C 109.5
N6 C22 O5' 117(3)
N6 C22 O5 119(2)
O5' C22 O5 43(3)
N6 C22 C23 124(2)
O5' C22 C23 115(3)
O5 C22 C23 113(2)
C26 C23 C24 112(2)
C26 C23 C25 107.9(19)
C24 C23 C25 107(2)
C26 C23 C22 109.9(18)
C24 C23 C22 107.3(18)
C25 C23 C22 112.9(18)
C23 C24 H24A 109.4
C23 C24 H24B 109.5
H24A C24 H24B 109.5
C23 C24 H24C 109.5
H24A C24 H24C 109.5
H24B C24 H24C 109.5
C23 C25 H25A 109.3
C23 C25 H25B 109.6
H25A C25 H25B 109.5
C23 C25 H25C 109.5
H25A C25 H25C 109.5
H25B C25 H25C 109.5
C23 C26 H26A 109.4
C23 C26 H26B 109.4
H26A C26 H26B 109.5
C23 C26 H26C 109.5
H26A C26 H26C 109.5
H26B C26 H26C 109.5
C28 C27 N7 132(3)
C28 C27 C32 108(3)
N7 C27 C32 108(3)
C28 C27 H27 101.1
N7 C27 H27 101.1
C32 C27 H27 101.1
C27 C28 C29 139(4)
C27 C28 N8 104(3)
C29 C28 N8 113(3)
C27 C28 H28 95.8
C29 C28 H28 95.8
N8 C28 H28 95.8
C28 C29 C30 111(3)
C28 C29 C28' 23(2)
C30 C29 C28' 120(3)
C28 C29 H29A 109.4
C30 C29 H29A 109.4
C28' C29 H29A 120.5
C28 C29 H29B 109.4
C30 C29 H29B 109.4
C28' C29 H29B 86.4
H29A C29 H29B 108.0
C31 C30 C31' 36(2)
C31 C30 C29 116(3)
C31' C30 C29 126(3)
C31 C30 H30A 108.3
C31' C30 H30A 72.1
C29 C30 H30A 108.3
C31 C30 H30B 108.3
C31' C30 H30B 123.9
C29 C30 H30B 108.3
H30A C30 H30B 107.4
C30 C31 C32 121(3)
C30 C31 H31A 107.0
C32 C31 H31A 107.0
C30 C31 H31B 107.0
C32 C31 H31B 107.0
H31A C31 H31B 106.8
C27' C32 C31 113(3)
C27' C32 C27 32(2)
C31 C32 C27 105(3)
C27' C32 C31' 111(3)
C31 C32 C31' 31.1(18)
C27 C32 C31' 121(2)
C27' C32 H32A 128.3
C31 C32 H32A 110.7
C27 C32 H32A 110.7
C31' C32 H32A 120.6
C27' C32 H32B 79.5
C31 C32 H32B 110.7
C27 C32 H32B 110.7
C31' C32 H32B 79.7
H32A C32 H32B 108.8
O3 C33 N9 125.1(17)
O3 C33 C34 117.5(18)
N9 C33 C34 117.4(19)
C35 C34 C36 111(2)
C35 C34 C37 108(2)
C36 C34 C37 107(2)
C35 C34 C33 114.7(19)
C36 C34 C33 106.5(18)
C37 C34 C33 108.9(17)
C34 C35 H35A 109.5
C34 C35 H35B 109.4
H35A C35 H35B 109.5
C34 C35 H35C 109.5
H35A C35 H35C 109.5
H35B C35 H35C 109.5
C34 C36 H36A 109.4
C34 C36 H36B 109.6
H36A C36 H36B 109.5
C34 C36 H36C 109.4
H36A C36 H36C 109.5
H36B C36 H36C 109.5
C34 C37 H37A 109.6
C34 C37 H37B 109.4
H37A C37 H37B 109.5
C34 C37 H37C 109.4
H37A C37 H37C 109.5
H37B C37 H37C 109.5
O6 C38 N10 123(2)
O6 C38 C39 119(2)
N10 C38 C39 118(2)
C40 C39 C41 115(3)
C40 C39 C42 108(3)
C41 C39 C42 102(3)
C40 C39 C38 109(2)
C41 C39 C38 113(2)
C42 C39 C38 108(2)
C39 C40 H40A 109.1
C39 C40 H40B 109.7
H40A C40 H40B 109.5
C39 C40 H40C 109.6
H40A C40 H40C 109.5
H40B C40 H40C 109.5
C39 C41 H41A 109.5
C39 C41 H41B 109.8
H41A C41 H41B 109.5
C39 C41 H41C 109.1
H41A C41 H41C 109.5
H41B C41 H41C 109.5
C39 C42 H42A 109.4
C39 C42 H42B 109.6
H42A C42 H42B 109.5
C39 C42 H42C 109.4
H42A C42 H42C 109.5
H42B C42 H42C 109.5
C44 C43 C48 120(3)
C44 C43 N11 120(3)
C48 C43 N11 108(3)
C44 C43 H43 101.4
C48 C43 H43 101.4
N11 C43 H43 101.4
C43 C44 C45 114(3)
C43 C44 C45' 120(3)
C45 C44 C45' 26.5(19)
C43 C44 C43' 31(2)
C45 C44 C43' 118(3)
C45' C44 C43' 109(3)
C43 C44 H44A 108.8
C45 C44 H44A 108.8
C45' C44 H44A 82.8
C43' C44 H44A 79.1
C43 C44 H44B 108.8
C45 C44 H44B 108.8
C45' C44 H44B 123.6
C43' C44 H44B 127.6
H44A C44 H44B 107.7
C46 C45 C44 116(3)
C46 C45 H45A 108.2
C44 C45 H45A 108.2
C46 C45 H45B 108.2
C44 C45 H45B 108.2
H45A C45 H45B 107.4
C47 C46 C45 122(4)
C47 C46 H46A 106.8
C45 C46 H46A 106.8
C47 C46 H46B 106.8
C45 C46 H46B 106.8
H46A C46 H46B 106.6
C46 C47 C48' 116(3)
C46 C47 C48 113(3)
C48' C47 C48 21(2)
C46 C47 C46' 28(3)
C48' C47 C46' 105(3)
C48 C47 C46' 112(3)
C46 C47 H47A 109.0
C48' C47 H47A 88.5
C48 C47 H47A 109.0
C46' C47 H47A 84.1
C46 C47 H47B 109.0
C48' C47 H47B 123.1
C48 C47 H47B 109.0
C46' C47 H47B 130.2
H47A C47 H47B 107.8
N12 C48 C43 123(3)
N12 C48 C47 115(3)
C43 C48 C47 119(3)
N12 C48 H48 96.7
C43 C48 H48 96.7
C47 C48 H48 96.7
C12' C11' C16 127(3)
C12' C11' N3 116(3)
C16 C11' N3 109(3)
C12' C11' H11' 99.7
C16 C11' H11' 99.7
N3 C11' H11' 99.7
C11' C12' C13 120(4)
C11' C12' N4 120(3)
C13 C12' N4 112(3)
C11' C12' H12' 99.6
C13 C12' H12' 99.6
N4 C12' H12' 99.6
C15' C14' C13 115(4)
C15' C14' H14C 108.5
C13 C14' H14C 108.5
C15' C14' H14D 108.5
C13 C14' H14D 108.5
H14C C14' H14D 107.5
C14' C15' C16 126(4)
C14' C15' H15C 105.9
C16 C15' H15C 105.9
C14' C15' H15D 105.9
C16 C15' H15D 105.9
H15C C15' H15D 106.2
C28' C27' C32 126(4)
C28' C27' N7 105(4)
C32 C27' N7 112(4)
C28' C27' H27' 104.0
C32 C27' H27' 104.0
N7 C27' H27' 104.0
N8 C28' C27' 131(4)
N8 C28' C29 116(3)
C27' C28' C29 111(3)
N8 C28' H28' 94.2
C27' C28' H28' 94.2
C29 C28' H28' 94.2
C30 C31' C32 106(3)
C30 C31' H31C 110.5
C32 C31' H31C 110.5
C30 C31' H31D 110.5
C32 C31' H31D 110.5
H31C C31' H31D 108.7
C48' C43' N11 122(3)
C48' C43' C44 119(3)
N11 C43' C44 106(3)
C48' C43' H43' 101.7
N11 C43' H43' 101.7
C44 C43' H43' 101.7
C46' C45' C44 123(4)
C46' C45' H45C 106.7
C44 C45' H45C 106.7
C46' C45' H45D 106.7
C44 C45' H45D 106.7
H45C C45' H45D 106.6
C45' C46' C47 125(5)
C45' C46' H46C 106.1
C47 C46' H46C 106.1
C45' C46' H46D 106.1
C47 C46' H46D 106.1
H46C C46' H46D 106.3
C43' C48' N12 115(4)
C43' C48' C47 127(4)
N12 C48' C47 115(3)
C43' C48' H48' 94.7
N12 C48' H48' 94.7
C47 C48' H48' 94.7

loop_
_geom_bond_atom_site_label_1
_geom_bond_atom_site_label_2
_geom_bond_distance
Pt1 N2 2.008(15)
Pt1 N1 2.013(15)
Pt1 N3 2.027(15)
Pt1 N4 2.069(14)
Pt2 N6 1.977(17)
Pt2 N5 2.044(16)
Pt2 N7 2.048(15)
Pt2 N8 2.078(16)
Pt2 Tl1 2.9173(16)
Pt3 N10 2.008(18)
Pt3 N9 2.025(15)
Pt3 N12 2.031(16)
Pt3 N11 2.078(18)
Pt3 Tl1 2.9482(15)
Tl1 O4 2.664(13)
Tl1 O3 2.713(12)
N1 C1 1.29(2)
N1 H1 0.8800
N2 C6 1.32(2)
N2 H2 0.8800
N3 C11 1.54(4)
N3 C11' 1.54(4)
N3 H3D 0.9200
N3 H3E 0.9200
N4 C12 1.47(4)
N4 C12' 1.51(4)
N4 H4D 0.9200
N4 H4E 0.9200
N5 C17 1.30(2)
N5 H5 0.8800
N6 C22 1.29(3)
N6 H6 0.8800
N7 C27 1.45(4)
N7 C27' 1.54(5)
N7 H7A 0.9200
N7 H7B 0.9200
N8 C28' 1.31(4)
N8 C28 1.63(4)
N8 H8E 0.9200
N8 H8D 0.9200
N9 C33 1.32(3)
N9 H9 0.8800
N10 C38 1.33(3)
N10 H10 0.8800
N11 C43 1.48(4)
N11 C43' 1.53(4)
N11 H11A 0.9200
N11 H11B 0.9200
N12 C48 1.44(4)
N12 C48' 1.48(4)
N12 H12A 0.9200
N12 H12B 0.9200
N13 O8' 1.213(19)
N13 O9' 1.218(19)
N13 O8 1.218(19)
N13 O7 1.219(16)
N13 O9 1.223(19)
O1 C1 1.26(2)
O2 C6 1.22(2)
O3 C33 1.25(2)
O4 C17 1.26(2)
O5 C22 1.33(4)
O6 C38 1.23(3)
O10 H1OE 0.8500
O10 H10F 0.8500
O11 H11E 0.8500
O11 H11F 0.8500
O5' C22 1.31(5)
C1 C2 1.55(3)
C2 C5 1.503(17)
C2 C3 1.505(17)
C2 C4 1.514(17)
C3 H3A 0.9800
C3 H3B 0.9800
C3 H3C 0.9800
C4 H4A 0.9800
C4 H4B 0.9800
C4 H4C 0.9800
C5 H5A 0.9800
C5 H5B 0.9800
C5 H5C 0.9800
C6 C7 1.55(3)
C7 C9 1.499(18)
C7 C10 1.501(18)
C7 C8 1.519(18)
C8 H8A 0.9800
C8 H8B 0.9800
C8 H8C 0.9800
C9 H9A 0.9800
C9 H9B 0.9800
C9 H9C 0.9800
C10 H10A 0.9800
C10 H10B 0.9800
C10 H10C 0.9800
C11 C12 1.28(5)
C11 C16 1.57(4)
C11 H11 1.0000
C12 C13 1.45(4)
C12 H12 1.0000
C13 C12' 1.51(4)
C13 C14 1.53(5)
C13 C14' 1.58(5)
C13 H13A 0.9900
C13 H13B 0.9900
C14 C15 1.28(7)
C14 H14A 0.9900
C14 H14B 0.9900
C15 C16 1.52(5)
C15 H15A 0.9900
C15 H15B 0.9900
C16 C11' 1.53(4)
C16 C15' 1.56(5)
C16 H16A 0.9900
C16 H16B 0.9900
C17 C18 1.55(3)
C18 C19 1.485(18)
C18 C20 1.494(18)
C18 C21 1.497(19)
C19 H19A 0.9800
C19 H19B 0.9800
C19 H19C 0.9800
C20 H20A 0.9800
C20 H20B 0.9800
C20 H20C 0.9800
C21 H21A 0.9800
C21 H21B 0.9800
C21 H21C 0.9800
C22 C23 1.54(3)
C23 C26 1.495(17)
C23 C24 1.505(17)
C23 C25 1.513(17)
C24 H24A 0.9800
C24 H24B 0.9800
C24 H24C 0.9800
C25 H25A 0.9800
C25 H25B 0.9800
C25 H25C 0.9800
C26 H26A 0.9800
C26 H26B 0.9800
C26 H26C 0.9800
C27 C28 1.27(5)
C27 C32 1.62(4)
C27 H27 1.0000
C28 C29 1.38(4)
C28 H28 1.0000
C29 C30 1.45(4)
C29 C28' 1.64(4)
C29 H29A 0.9900
C29 H29B 0.9900
C30 C31 1.31(5)
C30 C31' 1.45(5)
C30 H30A 0.9900
C30 H30B 0.9900
C31 C32 1.55(4)
C31 H31A 0.9900
C31 H31B 0.9900
C32 C27' 1.47(6)
C32 C31' 1.67(4)
C32 H32A 0.9900
C32 H32B 0.9900
C33 C34 1.55(3)
C34 C35 1.497(17)
C34 C36 1.505(18)
C34 C37 1.507(17)
C35 H35A 0.9800
C35 H35B 0.9800
C35 H35C 0.9800
C36 H36A 0.9800
C36 H36B 0.9800
C36 H36C 0.9800
C37 H37A 0.9800
C37 H37B 0.9800
C37 H37C 0.9800
C38 C39 1.54(3)
C39 C40 1.493(18)
C39 C41 1.502(18)
C39 C42 1.509(19)
C40 H40A 0.9800
C40 H40B 0.9800
C40 H40C 0.9800
C41 H41A 0.9800
C41 H41B 0.9800
C41 H41C 0.9800
C42 H42A 0.9800
C42 H42B 0.9800
C42 H42C 0.9800
C43 C44 1.40(4)
C43 C48 1.47(6)
C43 H43 1.0000
C44 C45 1.51(4)
C44 C45' 1.54(5)
C44 C43' 1.58(4)
C44 H44A 0.9900
C44 H44B 0.9900
C45 C46 1.50(7)
C45 H45A 0.9900
C45 H45B 0.9900
C46 C47 1.44(6)
C46 H46A 0.9900
C46 H46B 0.9900
C47 C48' 1.50(5)
C47 C48 1.55(5)
C47 C46' 1.63(6)
C47 H47A 0.9900
C47 H47B 0.9900
C48 H48 1.0000
C11' C12' 1.27(5)
C11' H11' 1.0000
C12' H12' 1.0000
C14' C15' 1.34(7)
C14' H14C 0.9900
C14' H14D 0.9900
C15' H15C 0.9900
C15' H15D 0.9900
C27' C28' 1.39(7)
C27' H27' 1.0000
C28' H28' 1.0000
C31' H31C 0.9900
C31' H31D 0.9900
C43' C48' 1.25(5)
C43' H43' 1.0000
C45' C46' 1.18(7)
C45' H45C 0.9900
C45' H45D 0.9900
C46' H46C 0.9900
C46' H46D 0.9900
C48' H48' 1.0000

loop_
_geom_torsion_atom_site_label_1
_geom_torsion_atom_site_label_2
_geom_torsion_atom_site_label_3
_geom_torsion_atom_site_label_4
_geom_torsion
N6 Pt2 Tl1 O4 -70.2(6)
N5 Pt2 Tl1 O4 16.9(6)
N7 Pt2 Tl1 O4 -166.6(5)
N8 Pt2 Tl1 O4 111.2(6)
N6 Pt2 Tl1 O3 -163.6(5)
N5 Pt2 Tl1 O3 -76.5(6)
N7 Pt2 Tl1 O3 100.0(5)
N8 Pt2 Tl1 O3 17.8(6)
N6 Pt2 Tl1 Pt3 -118.0(5)
N5 Pt2 Tl1 Pt3 -30.9(5)
N7 Pt2 Tl1 Pt3 145.6(4)
N8 Pt2 Tl1 Pt3 63.4(5)
N10 Pt3 Tl1 O4 -158.3(6)
N9 Pt3 Tl1 O4 -69.3(6)
N12 Pt3 Tl1 O4 107.2(5)
N11 Pt3 Tl1 O4 24.2(6)
N10 Pt3 Tl1 O3 -64.8(6)
N9 Pt3 Tl1 O3 24.2(6)
N12 Pt3 Tl1 O3 -159.3(5)
N11 Pt3 Tl1 O3 117.6(6)
N10 Pt3 Tl1 Pt2 -113.6(5)
N9 Pt3 Tl1 Pt2 -24.6(5)
N12 Pt3 Tl1 Pt2 151.9(4)
N11 Pt3 Tl1 Pt2 68.9(5)
N2 Pt1 N1 C1 -144.3(18)
N3 Pt1 N1 C1 36.0(18)
N4 Pt1 N1 C1 55(8)
N1 Pt1 N2 C6 -151.3(17)
N3 Pt1 N2 C6 17(33)
N4 Pt1 N2 C6 26.9(18)
N2 Pt1 N3 C11 -5(33)
N1 Pt1 N3 C11 163(2)
N4 Pt1 N3 C11 -15.2(19)
N2 Pt1 N3 C11' 26(33)
N1 Pt1 N3 C11' -166(2)
N4 Pt1 N3 C11' 16(2)
N2 Pt1 N4 C12 -169(2)
N1 Pt1 N4 C12 -8(8)
N3 Pt1 N4 C12 11(2)
N2 Pt1 N4 C12' 165(2)
N1 Pt1 N4 C12' -35(7)
N3 Pt1 N4 C12' -15(2)
N6 Pt2 N5 C17 59.1(16)
N7 Pt2 N5 C17 -142(8)
N8 Pt2 N5 C17 -120.2(16)
Tl1 Pt2 N5 C17 -25.9(15)
N5 Pt2 N6 C22 -158(2)
N7 Pt2 N6 C22 23(2)
N8 Pt2 N6 C22 -5(25)
Tl1 Pt2 N6 C22 -66(2)
N6 Pt2 N7 C27 -166.2(19)
N5 Pt2 N7 C27 35(10)
N8 Pt2 N7 C27 13.0(18)
Tl1 Pt2 N7 C27 -81.3(18)
N6 Pt2 N7 C27' 159(2)
N5 Pt2 N7 C27' 1(10)
N8 Pt2 N7 C27' -22(2)
Tl1 Pt2 N7 C27' -116(2)
N6 Pt2 N8 C28' 44(24)
N5 Pt2 N8 C28' -163(2)
N7 Pt2 N8 C28' 15(2)
Tl1 Pt2 N8 C28' 104(2)
N6 Pt2 N8 C28 21(24)
N5 Pt2 N8 C28 174.1(19)
N7 Pt2 N8 C28 -7.4(19)
Tl1 Pt2 N8 C28 81.5(19)
N10 Pt3 N9 C33 57.0(16)
N12 Pt3 N9 C33 -145(8)
N11 Pt3 N9 C33 -121.0(16)
Tl1 Pt3 N9 C33 -30.1(15)
N9 Pt3 N10 C38 154.3(18)
N12 Pt3 N10 C38 -24.3(18)
N11 Pt3 N10 C38 -66(13)
Tl1 Pt3 N10 C38 -117.7(18)
N10 Pt3 N11 C43 48(13)
N9 Pt3 N11 C43 -172(2)
N12 Pt3 N11 C43 7(2)
Tl1 Pt3 N11 C43 100(2)
N10 Pt3 N11 C43' 18(13)
N9 Pt3 N11 C43' 158.3(19)
N12 Pt3 N11 C43' -23.3(19)
Tl1 Pt3 N11 C43' 70.2(19)
N10 Pt3 N12 C48 176(2)
N9 Pt3 N12 C48 18(9)
N11 Pt3 N12 C48 -6(2)
Tl1 Pt3 N12 C48 -96(2)
N10 Pt3 N12 C48' -160(2)
N9 Pt3 N12 C48' 42(9)
N11 Pt3 N12 C48' 18(2)
Tl1 Pt3 N12 C48' -72.5(19)
O4 Tl1 O3 C33 47.6(13)
Pt2 Tl1 O3 C33 118.2(12)
Pt3 Tl1 O3 C33 -34.9(12)
O3 Tl1 O4 C17 63.3(14)
Pt2 Tl1 O4 C17 -19.5(13)
Pt3 Tl1 O4 C17 134.0(14)
Pt1 N1 C1 O1 7(3)
Pt1 N1 C1 C2 -166.5(13)
O1 C1 C2 C5 -73(2)
N1 C1 C2 C5 101(2)
O1 C1 C2 C3 44(2)
N1 C1 C2 C3 -142(2)
O1 C1 C2 C4 163.6(19)
N1 C1 C2 C4 -22(3)
Pt1 N2 C6 O2 1(3)
Pt1 N2 C6 C7 178.9(13)
O2 C6 C7 C9 42(3)
N2 C6 C7 C9 -136(2)
O2 C6 C7 C10 174(2)
N2 C6 C7 C10 -4(3)
O2 C6 C7 C8 -68(3)
N2 C6 C7 C8 114(2)
C11' N3 C11 C12 -79(6)
Pt1 N3 C11 C12 19(4)
C11' N3 C11 C16 66(4)
Pt1 N3 C11 C16 163.7(19)
N3 C11 C12 C13 153(3)
C16 C11 C12 C13 15(7)
N3 C11 C12 N4 -10(6)
C16 C11 C12 N4 -148(3)
C12' N4 C12 C11 87(7)
Pt1 N4 C12 C11 -4(5)
C12' N4 C12 C13 -77(6)
Pt1 N4 C12 C13 -167(3)
C11 C12 C13 C12' -87(7)
N4 C12 C13 C12' 76(6)
C11 C12 C13 C14 16(6)
N4 C12 C13 C14 180(3)
C11 C12 C13 C14' -20(6)
N4 C12 C13 C14' 143(3)
C12 C13 C14 C15 -27(7)
C12' C13 C14 C15 0(7)
C14' C13 C14 C15 88(7)
C13 C14 C15 C16 2(8)
C14 C15 C16 C11' -3(6)
C14 C15 C16 C15' -77(7)
C14 C15 C16 C11 27(5)
C12 C11 C16 C15 -38(5)
N3 C11 C16 C15 -179(3)
C12 C11 C16 C11' 74(5)
N3 C11 C16 C11' -68(4)
C12 C11 C16 C15' -9(6)
N3 C11 C16 C15' -150(3)
Tl1 O4 C17 N5 9(2)
Tl1 O4 C17 C18 -168.0(13)
Pt2 N5 C17 O4 15(3)
Pt2 N5 C17 C18 -167.3(14)
O4 C17 C18 C19 25(3)
N5 C17 C18 C19 -152(3)
O4 C17 C18 C20 154(3)
N5 C17 C18 C20 -23(3)
O4 C17 C18 C21 -91(3)
N5 C17 C18 C21 91(3)
Pt2 N6 C22 O5' -39(5)
Pt2 N6 C22 O5 10(4)
Pt2 N6 C22 C23 164.7(15)
N6 C22 C23 C26 139(2)
O5' C22 C23 C26 -18(4)
O5 C22 C23 C26 -65(3)
N6 C22 C23 C24 -99(3)
O5' C22 C23 C24 104(4)
O5 C22 C23 C24 57(3)
N6 C22 C23 C25 19(3)
O5' C22 C23 C25 -138(4)
O5 C22 C23 C25 175(2)
C27' N7 C27 C28 80(6)
Pt2 N7 C27 C28 -23(5)
C27' N7 C27 C32 -58(5)
Pt2 N7 C27 C32 -160.6(18)
N7 C27 C28 C29 -140(5)
C32 C27 C28 C29 -2(8)
N7 C27 C28 N8 16(6)
C32 C27 C28 N8 154(3)
C28' N8 C28 C27 -78(7)
Pt2 N8 C28 C27 -1(4)
C28' N8 C28 C29 86(7)
Pt2 N8 C28 C29 163(2)
C27 C28 C29 C30 -12(8)
N8 C28 C29 C30 -167(3)
C27 C28 C29 C28' 104(10)
N8 C28 C29 C28' -51(6)
C28 C29 C30 C31 -7(5)
C28' C29 C30 C31 -31(5)
C28 C29 C30 C31' 34(5)
C28' C29 C30 C31' 10(5)
C31' C30 C31 C32 -75(4)
C29 C30 C31 C32 41(5)
C30 C31 C32 C27' -19(5)
C30 C31 C32 C27 -52(5)
C30 C31 C32 C31' 74(5)
C28 C27 C32 C27' -80(5)
N7 C27 C32 C27' 68(5)
C28 C27 C32 C31 29(4)
N7 C27 C32 C31 178(3)
C28 C27 C32 C31' 0(5)
N7 C27 C32 C31' 148(3)
Tl1 O3 C33 N9 30(2)
Tl1 O3 C33 C34 -147.9(12)
Pt3 N9 C33 O3 5(3)
Pt3 N9 C33 C34 -177.8(12)
O3 C33 C34 C35 -164(2)
N9 C33 C34 C35 19(3)
O3 C33 C34 C36 -40(2)
N9 C33 C34 C36 142.2(19)
O3 C33 C34 C37 75(2)
N9 C33 C34 C37 -103(2)
Pt3 N10 C38 O6 -11(3)
Pt3 N10 C38 C39 165.4(15)
O6 C38 C39 C40 98(3)
N10 C38 C39 C40 -79(3)
O6 C38 C39 C41 -133(3)
N10 C38 C39 C41 51(3)
O6 C38 C39 C42 -20(3)
N10 C38 C39 C42 164(2)
C43' N11 C43 C44 -79(5)
Pt3 N11 C43 C44 -149(3)
C43' N11 C43 C48 64(4)
Pt3 N11 C43 C48 -6(4)
C48 C43 C44 C45 40(5)
N11 C43 C44 C45 179(3)
C48 C43 C44 C45' 11(5)
N11 C43 C44 C45' 150(3)
C48 C43 C44 C43' -65(5)
N11 C43 C44 C43' 74(5)
C43 C44 C45 C46 -35(5)
C45' C44 C45 C46 74(6)
C43' C44 C45 C46 -1(5)
C44 C45 C46 C47 3(7)
C45 C46 C47 C48' 1(7)
C45 C46 C47 C48 24(7)
C45 C46 C47 C46' -70(7)
C48' N12 C48 C43 -88(9)
Pt3 N12 C48 C43 5(4)
C48' N12 C48 C47 69(7)
Pt3 N12 C48 C47 162(2)
C44 C43 C48 N12 144(3)
N11 C43 C48 N12 1(5)
C44 C43 C48 C47 -13(6)
N11 C43 C48 C47 -156(3)
C46 C47 C48 N12 -178(4)
C48' C47 C48 N12 -74(7)
C46' C47 C48 N12 -148(3)
C46 C47 C48 C43 -20(5)
C48' C47 C48 C43 84(8)
C46' C47 C48 C43 10(5)
C15 C16 C11' C12' 3(6)
C15' C16 C11' C12' 30(6)
C11 C16 C11' C12' -77(6)
C15 C16 C11' N3 149(3)
C15' C16 C11' N3 177(3)
C11 C16 C11' N3 70(4)
C11 N3 C11' C12' 78(6)
Pt1 N3 C11' C12' -14(5)
C11 N3 C11' C16 -72(5)
Pt1 N3 C11' C16 -165(2)
C16 C11' C12' C13 -1(7)
N3 C11' C12' C13 -145(3)
C16 C11' C12' N4 145(3)
N3 C11' C12' N4 1(6)
C12 C13 C12' C11' 85(7)
C14 C13 C12' C11' -1(5)
C14' C13 C12' C11' -37(5)
C12 C13 C12' N4 -64(6)
C14 C13 C12' N4 -149(3)
C14' C13 C12' N4 174(3)
C12 N4 C12' C11' -86(7)
Pt1 N4 C12' C11' 12(5)
C12 N4 C12' C13 63(5)
Pt1 N4 C12' C13 161(2)
C12 C13 C14' C15' 19(6)
C12' C13 C14' C15' 44(5)
C14 C13 C14' C15' -61(5)
C13 C14' C15' C16 -15(7)
C15 C16 C15' C14' 95(9)
C11' C16 C15' C14' -21(6)
C11 C16 C15' C14' 9(6)
C31 C32 C27' C28' -15(6)
C27 C32 C27' C28' 66(5)
C31' C32 C27' C28' -49(6)
C31 C32 C27' N7 -144(3)
C27 C32 C27' N7 -63(5)
C31' C32 C27' N7 -178(3)
C27 N7 C27' C28' -66(5)
Pt2 N7 C27' C28' 23(4)
C27 N7 C27' C32 73(5)
Pt2 N7 C27' C32 162(2)
C28 N8 C28' C27' 104(9)
Pt2 N8 C28' C27' -6(6)
C28 N8 C28' C29 -60(6)
Pt2 N8 C28' C29 -170(2)
C32 C27' C28' N8 -143(4)
N7 C27' C28' N8 -11(7)
C32 C27' C28' C29 21(6)
N7 C27' C28' C29 153(3)
C28 C29 C28' N8 94(7)
C30 C29 C28' N8 168(3)
C28 C29 C28' C27' -73(7)
C30 C29 C28' C27' 1(5)
C31 C30 C31' C32 53(4)
C29 C30 C31' C32 -34(5)
C27' C32 C31' C30 50(4)
C31 C32 C31' C30 -51(4)
C27 C32 C31' C30 16(4)
C43 N11 C43' C48' -90(6)
Pt3 N11 C43' C48' 30(5)
C43 N11 C43' C44 52(4)
Pt3 N11 C43' C44 172(2)
C43 C44 C43' C48' 86(6)
C45 C44 C43' C48' -4(6)
C45' C44 C43' C48' -31(5)
C43 C44 C43' N11 -57(4)
C45 C44 C43' N11 -147(3)
C45' C44 C43' N11 -174(3)
C43 C44 C45' C46' -9(6)
C45 C44 C45' C46' -93(7)
C43' C44 C45' C46' 23(6)
C44 C45' C46' C47 7(8)
C46 C47 C46' C45' 89(10)
C48' C47 C46' C45' -29(6)
C48 C47 C46' C45' -8(6)
N11 C43' C48' N12 -17(6)
C44 C43' C48' N12 -154(3)
N11 C43' C48' C47 146(4)
C44 C43' C48' C47 9(7)
C48 N12 C48' C43' 89(9)
Pt3 N12 C48' C43' -6(4)
C48 N12 C48' C47 -76(8)
Pt3 N12 C48' C47 -171(2)
C46 C47 C48' C43' -7(6)
C48 C47 C48' C43' -93(9)
C46' C47 C48' C43' 20(6)
C46 C47 C48' N12 156(4)
C48 C47 C48' N12 70(7)
C46' C47 C48' N12 -177(3)
